data_1511798
loop_
_publ_author_name
'Zhugayevych, Andriy'
'Postupna, Olena'
'Bakus II, Ronald C.'
'Welch, Gregory C.'
'Bazan, Guillermo C.'
'Tretiak, Sergei'

_publ_section_title
;
 Ab Initio Study of a Molecular Crystal for Photovoltaics: Light
 Absorption, Exciton and Charge Carrier Transport
;
_journal_issue 10
_journal_name_full 'The Journal of Physical Chemistry C'
_journal_page_first 4920
_journal_paper_doi 10.1021/jp310855p
_journal_volume 117
_journal_year 2013
_chemical_formula_sum 'C62 H72 N6 S8 Si'
_chemical_formula_weight 1185.83
_chemical_name_systematic
; 
 ? 
;
_space_group_IT_number 15
_symmetry_cell_setting monoclinic
_symmetry_space_group_name_Hall '-C 2yc'
_symmetry_space_group_name_H-M 'C 1 2/c 1'
_atom_sites_solution_hydrogens geom
_atom_sites_solution_primary direct
_atom_sites_solution_secondary difmap
_audit_creation_method SHELXL-97
_cell_angle_alpha 90.00
_cell_angle_beta 103.575(2)
_cell_angle_gamma 90.00
_cell_formula_units_Z 4
_cell_length_a 39.3141(14)
_cell_length_b 15.2065(5)
_cell_length_c 10.3691(3)
_cell_measurement_temperature 100(2)
_cell_volume 6025.8(3)
_computing_structure_refinement 'SHELXL-97 (Sheldrick, 2008)'
_computing_structure_solution 'SHELXS-97 (Sheldrick, 2008)'
_diffrn_ambient_temperature 100(2)
_diffrn_measured_fraction_theta_full 0.999
_diffrn_measured_fraction_theta_max 0.999
_diffrn_measurement_device_type 'Bruker Kappa Apex II'
_diffrn_measurement_method 'omega scan'
_diffrn_radiation_monochromator graphite
_diffrn_radiation_source 'fine-focus sealed tube'
_diffrn_radiation_type MoK\a
_diffrn_radiation_wavelength 0.71073
_diffrn_reflns_av_R_equivalents 0.0299
_diffrn_reflns_av_sigmaI/netI 0.0336
_diffrn_reflns_limit_h_max 49
_diffrn_reflns_limit_h_min -49
_diffrn_reflns_limit_k_max 18
_diffrn_reflns_limit_k_min -16
_diffrn_reflns_limit_l_max 12
_diffrn_reflns_limit_l_min -12
_diffrn_reflns_number 15430
_diffrn_reflns_theta_full 26.37
_diffrn_reflns_theta_max 26.37
_diffrn_reflns_theta_min 2.09
_exptl_absorpt_coefficient_mu 0.361
_exptl_absorpt_correction_T_max 0.7454
_exptl_absorpt_correction_T_min 0.6484
_exptl_absorpt_correction_type multi-scan
_exptl_absorpt_process_details sadabs
_exptl_crystal_colour blue
_exptl_crystal_density_diffrn 1.307
_exptl_crystal_density_method 'not measured'
_exptl_crystal_description plate
_exptl_crystal_F_000 2512
_exptl_crystal_size_max 0.30
_exptl_crystal_size_mid 0.20
_exptl_crystal_size_min 0.20
_refine_diff_density_max 1.148
_refine_diff_density_min -1.015
_refine_diff_density_rms 0.088
_refine_ls_extinction_method none
_refine_ls_goodness_of_fit_ref 1.325
_refine_ls_hydrogen_treatment constr
_refine_ls_matrix_type full
_refine_ls_number_parameters 334
_refine_ls_number_reflns 6150
_refine_ls_number_restraints 30
_refine_ls_restrained_S_all 1.346
_refine_ls_R_factor_all 0.0973
_refine_ls_R_factor_gt 0.0711
_refine_ls_shift/su_max 0.010
_refine_ls_shift/su_mean 0.001
_refine_ls_structure_factor_coef Fsqd
_refine_ls_weighting_details 'calc w=1/[\s^2^(Fo^2^)+(0.0500P)^2^+17.0748P] where P=(Fo^2^+2Fc^2^)/3'
_refine_ls_weighting_scheme calc
_refine_ls_wR_factor_gt 0.1716
_refine_ls_wR_factor_ref 0.1847
_reflns_number_gt 4474
_reflns_number_total 6150
_reflns_threshold_expression >2sigma(I)
_cod_data_source_file jp310855p_si_002.cif
_cod_data_source_block ron112911_g24_0m
_cod_original_sg_symbol_H-M C2/c
_cod_database_code 1511798

loop_
_symmetry_equiv_pos_as_xyz
'x, y, z'
'-x, y, -z+1/2'
'x+1/2, y+1/2, z'
'-x+1/2, y+1/2, -z+1/2'
'-x, -y, -z'
'x, -y, z-1/2'
'-x+1/2, -y+1/2, -z'
'x+1/2, -y+1/2, z-1/2'

loop_
_atom_site_label
_atom_site_type_symbol
_atom_site_fract_x
_atom_site_fract_y
_atom_site_fract_z
_atom_site_U_iso_or_equiv
_atom_site_adp_type
_atom_site_occupancy
_atom_site_symmetry_multiplicity
_atom_site_calc_flag
_atom_site_refinement_flags
C1 C 0.30687(13) -0.2986(3) 1.7683(4) 0.0572(12) Uani 1 1 d .
H1A H 0.2843 -0.3252 1.7700 0.086 Uiso 1 1 calc R
H1B H 0.3242 -0.3144 1.8494 0.086 Uiso 1 1 calc R
H1C H 0.3146 -0.3202 1.6909 0.086 Uiso 1 1 calc R
C2 C 0.30306(11) -0.2003(3) 1.7600(4) 0.0438(10) Uani 1 1 d .
H2A H 0.3262 -0.1738 1.7616 0.053 Uiso 1 1 calc R
H2B H 0.2955 -0.1789 1.8390 0.053 Uiso 1 1 calc R
C3 C 0.27680(10) -0.1693(3) 1.6353(4) 0.0446(10) Uani 1 1 d .
H3A H 0.2840 -0.1919 1.5563 0.054 Uiso 1 1 calc R
H3B H 0.2536 -0.1946 1.6348 0.054 Uiso 1 1 calc R
C4 C 0.27366(10) -0.0701(3) 1.6256(4) 0.0443(10) Uani 1 1 d .
H4A H 0.2969 -0.0450 1.6255 0.053 Uiso 1 1 calc R
H4B H 0.2667 -0.0476 1.7052 0.053 Uiso 1 1 calc R
C5 C 0.24713(11) -0.0380(3) 1.5016(4) 0.0470(10) Uani 1 1 d .
H5A H 0.2542 -0.0589 1.4213 0.056 Uiso 1 1 calc R
H5B H 0.2238 -0.0630 1.5006 0.056 Uiso 1 1 calc R
C6 C 0.24488(11) 0.0615(3) 1.4991(4) 0.0507(11) Uani 1 1 d .
H6A H 0.2384 0.0814 1.5810 0.061 Uiso 1 1 calc R
H6B H 0.2684 0.0854 1.5010 0.061 Uiso 1 1 calc R
C7 C 0.21930(11) 0.1006(3) 1.3817(4) 0.0494(11) Uani 1 1 d .
C8 C 0.19835(11) 0.0608(3) 1.2732(4) 0.0557(12) Uani 1 1 d .
H8 H 0.1969 -0.0011 1.2611 0.067 Uiso 1 1 calc R
C9 C 0.17894(11) 0.1218(3) 1.1802(4) 0.0559(12) Uani 1 1 d .
H9 H 0.1631 0.1043 1.1002 0.067 Uiso 1 1 calc R
C10 C 0.18511(10) 0.2070(3) 1.2164(4) 0.0451(10) Uani 1 1 d .
C11 C 0.17262(9) 0.2883(3) 1.1491(4) 0.0436(10) Uani 1 1 d .
C12 C 0.18191(10) 0.3723(3) 1.1878(4) 0.0474(11) Uani 1 1 d .
H12 H 0.1980 0.3858 1.2691 0.057 Uiso 1 1 calc R
C13 C 0.16579(10) 0.4373(3) 1.0982(4) 0.0471(11) Uani 1 1 d .
H13 H 0.1697 0.4986 1.1123 0.056 Uiso 1 1 calc R
C14 C 0.14344(9) 0.4020(3) 0.9864(3) 0.0422(10) Uani 1 1 d .
C15 C 0.12266(9) 0.4484(3) 0.8720(3) 0.0398(10) Uani 1 1 d .
C16 C 0.10308(9) 0.4045(3) 0.7624(4) 0.0414(9) Uani 1 1 d .
H16 H 0.1046 0.3422 0.7632 0.050 Uiso 1 1 calc R
C17 C 0.12037(9) 0.5412(3) 0.8642(3) 0.0403(10) Uani 1 1 d .
C18 C 0.09808(9) 0.5824(3) 0.7511(3) 0.0395(9) Uani 1 1 d .
C19 C 0.07858(9) 0.5281(3) 0.6455(3) 0.0387(9) Uani 1 1 d .
C20 C 0.05502(9) 0.5642(3) 0.5276(3) 0.0412(10) Uani 1 1 d .
C21 C 0.04691(11) 0.6483(3) 0.4916(4) 0.0529(11) Uani 1 1 d .
H21 H 0.0568 0.6971 0.5446 0.063 Uiso 1 1 calc R
C22 C 0.02246(12) 0.6576(3) 0.3684(4) 0.0575(13) Uani 1 1 d .
C23 C 0.01255(9) 0.5759(3) 0.3134(4) 0.0411(9) Uani 1 1 d .
C25A C -0.0349(3) 0.7912(11) 0.3172(14) 0.116(4) Uiso 0.461(5) 1 d PD
C26A C -0.0348(3) 0.8661(8) 0.4185(12) 0.102(3) Uiso 0.461(5) 1 d PD
C27A C -0.0057(4) 0.8446(11) 0.5399(14) 0.122(4) Uiso 0.461(5) 1 d PD
C28A C -0.0184(7) 0.7739(19) 0.623(2) 0.201(7) Uiso 0.461(5) 1 d PD
C29A C -0.0694(4) 0.8672(13) 0.458(2) 0.338(16) Uiso 0.461(5) 1 d PD
C30A C -0.0865(9) 0.9544(18) 0.443(4) 0.45(2) Uiso 0.461(5) 1 d PD
C31A C -0.0869(13) 0.9973(17) 0.310(2) 0.326(16) Uiso 0.461(5) 1 d PD
C32A C -0.0828(7) 1.0970(17) 0.334(3) 0.185(7) Uiso 0.461(5) 1 d PD
C25B C -0.0166(3) 0.8407(6) 0.2899(14) 0.116(4) Uiso 0.539(5) 1 d PD
C26B C -0.0510(3) 0.8088(8) 0.3164(11) 0.102(3) Uiso 0.539(5) 1 d PD
C27B C -0.0471(4) 0.7496(8) 0.4302(14) 0.122(4) Uiso 0.539(5) 1 d PD
C28B C -0.0267(7) 0.7924(17) 0.5592(14) 0.201(7) Uiso 0.539(5) 1 d PD
C29B C -0.0735(5) 0.8888(13) 0.330(2) 0.338(16) Uiso 0.539(5) 1 d PD
C30B C -0.0900(13) 0.926(2) 0.193(2) 0.45(2) Uiso 0.539(5) 1 d PD
C31B C -0.1055(11) 1.0156(16) 0.211(2) 0.326(16) Uiso 0.539(5) 1 d PD
C32B C -0.1238(6) 1.0547(12) 0.081(2) 0.185(7) Uiso 0.539(5) 1 d PD
N1 N 0.13707(8) 0.6003(3) 0.9542(3) 0.0466(9) Uani 1 1 d .
N2 N 0.09762(8) 0.6706(3) 0.7580(3) 0.0467(9) Uani 1 1 d .
N3 N 0.08185(8) 0.4421(3) 0.6537(3) 0.0417(8) Uani 1 1 d .
S1 S 0.21486(3) 0.21275(8) 1.36983(10) 0.0490(3) Uani 1 1 d .
S2 S 0.14251(2) 0.28805(8) 0.99717(9) 0.0449(3) Uani 1 1 d .
S3 S 0.12417(3) 0.69644(9) 0.89722(10) 0.0524(3) Uani 1 1 d .
S4 S 0.03252(2) 0.49046(7) 0.40912(8) 0.0360(3) Uani 1 1 d .
Si Si 0.0000 0.74352(17) 0.2500 0.1243(15) Uani 1 2 d SD

loop_
_atom_site_aniso_label
_atom_site_aniso_U_11
_atom_site_aniso_U_22
_atom_site_aniso_U_33
_atom_site_aniso_U_23
_atom_site_aniso_U_13
_atom_site_aniso_U_12
C1 0.067(3) 0.059(3) 0.045(2) 0.004(2) 0.012(2) -0.005(2)
C2 0.044(2) 0.053(3) 0.033(2) -0.0008(18) 0.0071(16) -0.0047(19)
C3 0.039(2) 0.061(3) 0.032(2) -0.0031(19) 0.0061(16) -0.0047(19)
C4 0.038(2) 0.060(3) 0.033(2) -0.0027(18) 0.0049(16) 0.0036(19)
C5 0.041(2) 0.064(3) 0.033(2) 0.0000(19) 0.0026(16) 0.007(2)
C6 0.046(2) 0.066(3) 0.036(2) -0.001(2) 0.0018(18) 0.009(2)
C7 0.042(2) 0.068(3) 0.036(2) -0.002(2) 0.0040(17) 0.010(2)
C8 0.049(2) 0.063(3) 0.048(3) -0.003(2) -0.002(2) 0.009(2)
C9 0.043(2) 0.076(3) 0.041(2) -0.005(2) -0.0063(18) 0.007(2)
C10 0.0296(18) 0.072(3) 0.0306(19) -0.0017(19) 0.0011(15) 0.0089(19)
C11 0.0272(17) 0.077(3) 0.0245(17) 0.0035(19) 0.0012(14) 0.0074(19)
C12 0.035(2) 0.074(3) 0.0276(19) 0.001(2) -0.0034(15) 0.000(2)
C13 0.0336(19) 0.075(3) 0.0285(19) 0.0034(19) -0.0007(15) -0.001(2)
C14 0.0276(17) 0.073(3) 0.0245(17) 0.0009(18) 0.0028(14) 0.0008(18)
C15 0.0248(17) 0.068(3) 0.0245(17) 0.0002(17) 0.0019(14) 0.0023(17)
C16 0.0298(18) 0.060(3) 0.0315(19) 0.0006(18) 0.0017(15) 0.0039(18)
C17 0.0260(17) 0.069(3) 0.0246(17) -0.0006(17) 0.0039(14) -0.0039(18)
C18 0.0275(17) 0.064(3) 0.0265(18) 0.0006(17) 0.0047(14) -0.0036(18)
C19 0.0239(17) 0.065(3) 0.0262(18) -0.0005(17) 0.0034(13) 0.0005(17)
C20 0.0257(17) 0.069(3) 0.0256(18) -0.0014(18) -0.0010(14) -0.0018(18)
C21 0.049(2) 0.060(3) 0.040(2) -0.005(2) -0.0110(19) -0.004(2)
C22 0.057(3) 0.059(3) 0.043(2) -0.002(2) -0.016(2) 0.001(2)
C23 0.0303(18) 0.058(3) 0.0297(19) 0.0034(18) -0.0027(15) 0.0030(18)
N1 0.0360(17) 0.073(3) 0.0287(16) -0.0045(16) 0.0027(13) -0.0112(17)
N2 0.0371(17) 0.072(3) 0.0281(16) -0.0003(16) 0.0008(13) -0.0070(17)
N3 0.0265(15) 0.070(3) 0.0250(15) -0.0023(15) -0.0017(12) 0.0017(16)
S1 0.0441(6) 0.0681(8) 0.0294(5) -0.0005(5) -0.0027(4) 0.0126(5)
S2 0.0334(5) 0.0693(8) 0.0272(5) -0.0004(4) -0.0023(4) 0.0049(5)
S3 0.0487(6) 0.0703(8) 0.0323(5) -0.0048(5) -0.0022(4) -0.0108(6)
S4 0.0239(4) 0.0572(6) 0.0241(4) -0.0006(4) 0.0002(3) 0.0018(4)
Si 0.182(3) 0.0521(14) 0.0823(18) 0.000 -0.083(2) 0.000

loop_
_atom_type_symbol
_atom_type_description
_atom_type_scat_dispersion_real
_atom_type_scat_dispersion_imag
_atom_type_scat_source
C C 0.0033 0.0016 'International Tables Vol C Tables 4.2.6.8 and 6.1.1.4'
H H 0.0000 0.0000 'International Tables Vol C Tables 4.2.6.8 and 6.1.1.4'
N N 0.0061 0.0033 'International Tables Vol C Tables 4.2.6.8 and 6.1.1.4'
Si Si 0.0817 0.0704 'International Tables Vol C Tables 4.2.6.8 and 6.1.1.4'
S S 0.1246 0.1234 'International Tables Vol C Tables 4.2.6.8 and 6.1.1.4'

loop_
_geom_angle_atom_site_label_1
_geom_angle_atom_site_label_2
_geom_angle_atom_site_label_3
_geom_angle
_geom_angle_site_symmetry_1
_geom_angle_site_symmetry_3
C2 C1 H1A 109.5 . .
C2 C1 H1B 109.5 . .
H1A C1 H1B 109.5 . .
C2 C1 H1C 109.5 . .
H1A C1 H1C 109.5 . .
H1B C1 H1C 109.5 . .
C1 C2 C3 113.2(4) . .
C1 C2 H2A 108.9 . .
C3 C2 H2A 108.9 . .
C1 C2 H2B 108.9 . .
C3 C2 H2B 108.9 . .
H2A C2 H2B 107.8 . .
C4 C3 C2 113.0(3) . .
C4 C3 H3A 109.0 . .
C2 C3 H3A 109.0 . .
C4 C3 H3B 109.0 . .
C2 C3 H3B 109.0 . .
H3A C3 H3B 107.8 . .
C3 C4 C5 113.6(3) . .
C3 C4 H4A 108.8 . .
C5 C4 H4A 108.8 . .
C3 C4 H4B 108.8 . .
C5 C4 H4B 108.8 . .
H4A C4 H4B 107.7 . .
C6 C5 C4 110.9(4) . .
C6 C5 H5A 109.5 . .
C4 C5 H5A 109.5 . .
C6 C5 H5B 109.5 . .
C4 C5 H5B 109.5 . .
H5A C5 H5B 108.0 . .
C7 C6 C5 115.6(4) . .
C7 C6 H6A 108.4 . .
C5 C6 H6A 108.4 . .
C7 C6 H6B 108.4 . .
C5 C6 H6B 108.4 . .
H6A C6 H6B 107.4 . .
C8 C7 C6 130.4(4) . .
C8 C7 S1 110.4(3) . .
C6 C7 S1 119.1(3) . .
C7 C8 C9 113.1(5) . .
C7 C8 H8 123.4 . .
C9 C8 H8 123.4 . .
C10 C9 C8 113.8(4) . .
C10 C9 H9 123.1 . .
C8 C9 H9 123.1 . .
C9 C10 C11 131.7(4) . .
C9 C10 S1 109.8(3) . .
C11 C10 S1 118.5(3) . .
C12 C11 C10 128.4(3) . .
C12 C11 S2 110.4(3) . .
C10 C11 S2 121.2(3) . .
C11 C12 C13 114.6(4) . .
C11 C12 H12 122.7 . .
C13 C12 H12 122.7 . .
C14 C13 C12 112.3(4) . .
C14 C13 H13 123.8 . .
C12 C13 H13 123.8 . .
C13 C14 C15 128.1(4) . .
C13 C14 S2 110.6(3) . .
C15 C14 S2 121.3(3) . .
C16 C15 C17 114.7(3) . .
C16 C15 C14 122.2(4) . .
C17 C15 C14 123.1(4) . .
N3 C16 C15 126.3(4) . .
N3 C16 H16 116.9 . .
C15 C16 H16 116.9 . .
N1 C17 C15 127.6(4) . .
N1 C17 C18 112.3(4) . .
C15 C17 C18 120.1(4) . .
N2 C18 C17 114.0(3) . .
N2 C18 C19 127.0(4) . .
C17 C18 C19 119.0(4) . .
N3 C19 C18 119.7(3) . .
N3 C19 C20 117.6(4) . .
C18 C19 C20 122.8(4) . .
C21 C20 C19 130.7(4) . .
C21 C20 S4 111.5(3) . .
C19 C20 S4 117.8(3) . .
C20 C21 C22 114.2(4) . .
C20 C21 H21 122.9 . .
C22 C21 H21 122.9 . .
C23 C22 C21 110.4(4) . .
C23 C22 Si 108.3(3) . .
C21 C22 Si 141.3(4) . .
C22 C23 C23 116.1(2) . 2
C22 C23 S4 113.4(3) . .
C23 C23 S4 130.53(14) 2 .
C26A C25A Si 131.8(9) . .
C29A C26A C27A 109.3(8) . .
C29A C26A C25A 109.5(8) . .
C27A C26A C25A 106.5(8) . .
C26A C27A C28A 109.3(9) . .
C30A C29A C26A 113.6(10) . .
C29A C30A C31A 112.5(10) . .
C30A C31A C32A 107.2(10) . .
C26B C25B C25B 154.6(12) . 2
C26B C25B Si 100.0(7) . .
C25B C25B Si 60.1(4) 2 .
C27B C26B C25B 114.2(7) . .
C27B C26B C29B 111.6(8) . .
C25B C26B C29B 108.7(8) . .
C26B C27B C28B 112.2(8) . .
C30B C29B C26B 109.7(9) . .
C31B C30B C29B 108.1(10) . .
C32B C31B C30B 111.3(10) . .
C17 N1 S3 106.9(3) . .
C18 N2 S3 106.0(3) . .
C19 N3 C16 120.2(3) . .
C7 S1 C10 92.9(2) . .
C11 S2 C14 92.1(2) . .
N1 S3 N2 100.84(19) . .
C23 S4 C20 90.5(2) . .
C25B Si C25B 59.8(7) 2 .
C25B Si C25A 96.5(7) 2 .
C25B Si C25A 36.9(6) . .
C25B Si C25A 36.9(6) 2 2
C25B Si C25A 96.5(7) . 2
C25A Si C25A 133.3(11) . 2
C25B Si C22 126.6(5) 2 2
C25B Si C22 128.2(5) . 2
C25A Si C22 104.3(5) . 2
C25A Si C22 108.0(6) 2 2
C25B Si C22 128.2(5) 2 .
C25B Si C22 126.6(5) . .
C25A Si C22 108.0(6) . .
C25A Si C22 104.3(5) 2 .
C22 Si C22 91.1(3) 2 .

loop_
_geom_bond_atom_site_label_1
_geom_bond_atom_site_label_2
_geom_bond_distance
_geom_bond_site_symmetry_2
C1 C2 1.503(6) .
C1 H1A 0.9800 .
C1 H1B 0.9800 .
C1 H1C 0.9800 .
C2 C3 1.527(5) .
C2 H2A 0.9900 .
C2 H2B 0.9900 .
C3 C4 1.516(6) .
C3 H3A 0.9900 .
C3 H3B 0.9900 .
C4 C5 1.533(5) .
C4 H4A 0.9900 .
C4 H4B 0.9900 .
C5 C6 1.516(6) .
C5 H5A 0.9900 .
C5 H5B 0.9900 .
C6 C7 1.507(5) .
C6 H6A 0.9900 .
C6 H6B 0.9900 .
C7 C8 1.370(6) .
C7 S1 1.716(5) .
C8 C9 1.423(6) .
C8 H8 0.9500 .
C9 C10 1.356(7) .
C9 H9 0.9500 .
C10 C11 1.447(6) .
C10 S1 1.742(4) .
C11 C12 1.363(6) .
C11 S2 1.734(4) .
C12 C13 1.402(6) .
C12 H12 0.9500 .
C13 C14 1.388(5) .
C13 H13 0.9500 .
C14 C15 1.455(5) .
C14 S2 1.737(5) .
C15 C16 1.385(5) .
C15 C17 1.415(6) .
C16 N3 1.361(5) .
C16 H16 0.9500 .
C17 N1 1.350(5) .
C17 C18 1.433(5) .
C18 N2 1.343(6) .
C18 C19 1.440(5) .
C19 N3 1.315(6) .
C19 C20 1.457(5) .
C20 C21 1.349(6) .
C20 S4 1.743(4) .
C21 C22 1.414(6) .
C21 H21 0.9500 .
C22 C23 1.384(6) .
C22 Si 1.867(5) .
C23 C23 1.448(7) 2
C23 S4 1.709(4) .
C25A C26A 1.549(9) .
C25A Si 1.829(9) .
C26A C29A 1.508(9) .
C26A C27A 1.526(9) .
C27A C28A 1.531(10) .
C29A C30A 1.477(10) .
C30A C31A 1.528(10) .
C31A C32A 1.539(10) .
C25B C26B 1.523(9) .
C25B C25B 1.70(2) 2
C25B Si 1.704(9) .
C26B C27B 1.463(8) .
C26B C29B 1.529(9) .
C27B C28B 1.534(10) .
C29B C30B 1.529(10) .
C30B C31B 1.521(10) .
C31B C32B 1.498(10) .
N1 S3 1.613(4) .
N2 S3 1.619(3) .
Si C25B 1.704(9) 2
Si C25A 1.829(9) 2
Si C22 1.867(5) 2

loop_
_geom_torsion_atom_site_label_1
_geom_torsion_atom_site_label_2
_geom_torsion_atom_site_label_3
_geom_torsion_atom_site_label_4
_geom_torsion
_geom_torsion_site_symmetry_1
_geom_torsion_site_symmetry_4
C1 C2 C3 C4 -178.6(4) . .
C2 C3 C4 C5 -179.5(3) . .
C3 C4 C5 C6 179.1(4) . .
C4 C5 C6 C7 -179.5(4) . .
C5 C6 C7 C8 -2.6(7) . .
C5 C6 C7 S1 -180.0(3) . .
C6 C7 C8 C9 -177.1(4) . .
S1 C7 C8 C9 0.4(5) . .
C7 C8 C9 C10 0.5(6) . .
C8 C9 C10 C11 176.3(4) . .
C8 C9 C10 S1 -1.2(5) . .
C9 C10 C11 C12 -174.9(5) . .
S1 C10 C11 C12 2.3(6) . .
C9 C10 C11 S2 3.7(6) . .
S1 C10 C11 S2 -179.1(2) . .
C10 C11 C12 C13 178.1(4) . .
S2 C11 C12 C13 -0.6(5) . .
C11 C12 C13 C14 -0.2(5) . .
C12 C13 C14 C15 -179.1(4) . .
C12 C13 C14 S2 1.0(4) . .
C13 C14 C15 C16 175.6(4) . .
S2 C14 C15 C16 -4.5(5) . .
C13 C14 C15 C17 -5.4(6) . .
S2 C14 C15 C17 174.5(3) . .
C17 C15 C16 N3 -1.9(6) . .
C14 C15 C16 N3 177.2(4) . .
C16 C15 C17 N1 -178.4(4) . .
C14 C15 C17 N1 2.5(6) . .
C16 C15 C17 C18 2.1(5) . .
C14 C15 C17 C18 -177.0(3) . .
N1 C17 C18 N2 -1.3(5) . .
C15 C17 C18 N2 178.3(3) . .
N1 C17 C18 C19 179.6(3) . .
C15 C17 C18 C19 -0.8(5) . .
N2 C18 C19 N3 -179.8(4) . .
C17 C18 C19 N3 -0.9(5) . .
N2 C18 C19 C20 0.4(6) . .
C17 C18 C19 C20 179.3(3) . .
N3 C19 C20 C21 -179.0(4) . .
C18 C19 C20 C21 0.8(7) . .
N3 C19 C20 S4 1.3(5) . .
C18 C19 C20 S4 -178.9(3) . .
C19 C20 C21 C22 -179.7(4) . .
S4 C20 C21 C22 0.0(5) . .
C20 C21 C22 C23 0.0(6) . .
C20 C21 C22 Si -176.7(5) . .
C21 C22 C23 C23 179.9(5) . 2
Si C22 C23 C23 -2.2(6) . 2
C21 C22 C23 S4 -0.1(5) . .
Si C22 C23 S4 177.7(2) . .
Si C25A C26A C29A -169.4(14) . .
Si C25A C26A C27A -51.4(18) . .
C29A C26A C27A C28A 40(2) . .
C25A C26A C27A C28A -78.6(19) . .
C27A C26A C29A C30A 116(2) . .
C25A C26A C29A C30A -128(2) . .
C26A C29A C30A C31A 47(4) . .
C29A C30A C31A C32A -145(3) . .
C25B C25B C26B C27B 101(3) 2 .
Si C25B C26B C27B 64.7(11) . .
C25B C25B C26B C29B -134(3) 2 .
Si C25B C26B C29B -169.9(10) . .
C25B C26B C27B C28B 58.7(18) . .
C29B C26B C27B C28B -65(2) . .
C27B C26B C29B C30B -156(3) . .
C25B C26B C29B C30B 78(3) . .
C26B C29B C30B C31B -168(3) . .
C29B C30B C31B C32B -177(3) . .
C15 C17 N1 S3 -178.5(3) . .
C18 C17 N1 S3 1.1(4) . .
C17 C18 N2 S3 0.9(4) . .
C19 C18 N2 S3 179.9(3) . .
C18 C19 N3 C16 1.1(5) . .
C20 C19 N3 C16 -179.1(3) . .
C15 C16 N3 C19 0.3(6) . .
C8 C7 S1 C10 -0.9(4) . .
C6 C7 S1 C10 177.0(4) . .
C9 C10 S1 C7 1.2(4) . .
C11 C10 S1 C7 -176.6(3) . .
C12 C11 S2 C14 1.0(3) . .
C10 C11 S2 C14 -177.8(3) . .
C13 C14 S2 C11 -1.1(3) . .
C15 C14 S2 C11 179.0(3) . .
C17 N1 S3 N2 -0.5(3) . .
C18 N2 S3 N1 -0.2(3) . .
C22 C23 S4 C20 0.1(4) . .
C23 C23 S4 C20 -180.0(5) 2 .
C21 C20 S4 C23 -0.1(3) . .
C19 C20 S4 C23 179.7(3) . .
C26B C25B Si C25B 163.1(16) . 2
C26B C25B Si C25A -10.1(9) . .
C25B C25B Si C25A -173.1(18) 2 .
C26B C25B Si C25A 167.2(8) . 2
C25B C25B Si C25A 4.1(11) 2 2
C26B C25B Si C22 48.3(10) . 2
C25B C25B Si C22 -114.8(8) 2 2
C26B C25B Si C22 -79.7(9) . .
C25B C25B Si C22 117.3(8) 2 .
C26A C25A Si C25B -48.7(16) . 2
C26A C25A Si C25B -42.8(14) . .
C26A C25A Si C25A -46.5(14) . 2
C26A C25A Si C22 -179.1(14) . 2
C26A C25A Si C22 84.9(16) . .
C23 C22 Si C25B -139.9(6) . 2
C21 C22 Si C25B 36.9(9) . 2
C23 C22 Si C25B 142.4(6) . .
C21 C22 Si C25B -40.8(9) . .
C23 C22 Si C25A 106.2(6) . .
C21 C22 Si C25A -77.1(8) . .
C23 C22 Si C25A -108.1(7) . 2
C21 C22 Si C25A 68.7(9) . 2
C23 C22 Si C22 0.8(2) . 2
C21 C22 Si C22 177.5(8) . 2
